data_4104167
loop_
_publ_author_name
'Edwin Otten'
'Aurora A. Batinas'
'Auke Meetsma'
'Bart Hessen'

_publ_contact_author_address
;
  Crystal Structure Center, Chemical Physics,
  Zernike Institute for Advanced Materials,
  University of Groningen,
  Nijenborgh 4,
  NL-9747 AG Groningen, The Netherlands.
;
_publ_contact_author_email A.Meetsma@rug.nl
_publ_contact_author_fax '+31 50 3634441'
_publ_contact_author_name
;
  Drs. A. Meetsma
;
_publ_contact_author_phone '+31 50 3634368'
_publ_section_title
;
 Versatile Coordination of Cyclopentadienyl-Arene Ligands and Its Role in
 Titanium-Catalyzed Ethylene Trimerization
;
_journal_name_full 'Journal of the American Chemical Society'
_journal_page_first 5298
_journal_page_last 5312
_journal_paper_doi 10.1021/ja810089f
_journal_volume 131
_journal_year 2009
_chemical_compound_source 'see text'
_chemical_formula_moiety 'C24 B F20, C16 H21 Ti'
_chemical_formula_sum 'C40 H21 B F20 Ti'
_chemical_formula_weight 940.27
_chemical_name_systematic ?
_space_group_IT_number 14
_symmetry_cell_setting monoclinic
_symmetry_Int_Tables_number 14
_symmetry_space_group_name_Hall '-P 2ybc'
_symmetry_space_group_name_H-M 'P 1 21/c 1'
_atom_sites_solution_hydrogens geom
_atom_sites_solution_primary heavy
_atom_sites_solution_secondary direct
_audit_creation_date '2009-02-09  09:05:58'
_audit_creation_method
;
 PLATON <TABLE ACC> option    (version :: 240908)
 SHELXL97-2 & Manual Editing
;
_cell_angle_alpha 90
_cell_angle_beta 91.066(2)
_cell_angle_gamma 90
_cell_formula_units_Z 4
_cell_length_a 10.791(1)
_cell_length_b 13.320(1)
_cell_length_c 28.398(3)
_cell_measurement_reflns_used 9603
_cell_measurement_temperature 100(1)
_cell_measurement_theta_max 27.91
_cell_measurement_theta_min 2.35
_cell_volume 4081.1(7)
_computing_cell_refinement 'SAINT-Plus (Bruker, 2007)'
_computing_data_collection 'SMART (Bruker, 2007)'
_computing_data_reduction 'SAINT-Plus '
_computing_molecular_graphics
;
 PLATON (Spek, 2003)
 PLUTO (Meetsma, 2008)
;
_computing_publication_material 'PLATON (Spek, 2003)'
_computing_structure_refinement 'SHELXL-97 (Sheldrick, 2008)'
_computing_structure_solution
;
 DIRDIF-08 (Beurskens et al., 2008)
;
_diffrn_ambient_temperature 100(1)
_diffrn_detector_area_resol_mean 66.06
_diffrn_measured_fraction_theta_full 0.993
_diffrn_measured_fraction_theta_max 0.993
_diffrn_measurement_device_type
;
  Bruker Smart Apex; CCD area detector
;
_diffrn_measurement_method '\f and \w scans'
_diffrn_radiation_detector
;
  CCD area-detector
;
_diffrn_radiation_monochromator 'parallel mounted graphite'
_diffrn_radiation_source 'fine focus sealed Siemens Mo tube '
_diffrn_radiation_type MoK\a
_diffrn_radiation_wavelength 0.71073
_diffrn_reflns_av_R_equivalents 0.0835
_diffrn_reflns_av_sigmaI/netI 0.0977
_diffrn_reflns_limit_h_max 12
_diffrn_reflns_limit_h_min -12
_diffrn_reflns_limit_k_max 15
_diffrn_reflns_limit_k_min -15
_diffrn_reflns_limit_l_max 33
_diffrn_reflns_limit_l_min -33
_diffrn_reflns_number 28595
_diffrn_reflns_reduction_process
;
 Intensity data were corrected for Lorentz and polarization
  effects, decay and absorption and reduced to F~o~^2^
  using SAINT-Plus & SADABS (Bruker, 2007).
;
_diffrn_reflns_theta_full 25.00
_diffrn_reflns_theta_max 25.03
_diffrn_reflns_theta_min 2.39
_diffrn_standards_decay_% 0
_diffrn_standards_number 0
_exptl_absorpt_coefficient_mu 0.33
_exptl_absorpt_correction_T_max 0.9822
_exptl_absorpt_correction_T_min 0.8189
_exptl_absorpt_correction_type multi-scan
_exptl_absorpt_process_details '(SADABS, Sheldrick, Bruker, 2001))'
_exptl_crystal_colour orange
_exptl_crystal_density_diffrn 1.530
_exptl_crystal_density_method 'not measured'
_exptl_crystal_description platelet
_exptl_crystal_F_000 1872
_exptl_crystal_size_max 0.47
_exptl_crystal_size_mid 0.13
_exptl_crystal_size_min 0.06
_refine_diff_density_max 1.086
_refine_diff_density_min -0.435
_refine_diff_density_rms 0.103
_refine_ls_extinction_method none
_refine_ls_goodness_of_fit_ref 1.041
_refine_ls_hydrogen_treatment constr
_refine_ls_matrix_type full
_refine_ls_number_parameters 563
_refine_ls_number_reflns 7155
_refine_ls_number_restraints 640
_refine_ls_restrained_S_all 1.028
_refine_ls_R_factor_all 0.1160
_refine_ls_R_factor_gt 0.0707
_refine_ls_shift/su_max 0.000
_refine_ls_shift/su_mean 0.000
_refine_ls_structure_factor_coef Fsqd
_refine_ls_weighting_details 'calc w=1/[\s^2^(Fo^2^)+(0.1000P)^2^+0.0P] where P=(Fo^2^+2Fc^2^)/3'
_refine_ls_weighting_scheme calc
_refine_ls_wR_factor_gt 0.1726
_refine_ls_wR_factor_ref 0.1916
_reflns_number_gt 4302
_reflns_number_total 7155
_reflns_threshold_expression I>2\s(I)
_cod_data_source_file ja810089f_si_002.cif
_cod_data_source_block global
_cod_original_sg_symbol_H-M 'P 21/c'
_cod_database_code 4104167
_vrn_publ_code_void_volume 570.4
_vrn_publ_code_frame_time_sec 30.0
_vrn_publ_code_meas_time_hour 18.0

loop_
_symmetry_equiv_pos_site_id
_symmetry_equiv_pos_as_xyz
1 x,y,z
2 -x,1/2+y,1/2-z
3 -x,-y,-z
4 x,1/2-y,1/2+z

loop_
_atom_site_aniso_label
_atom_site_aniso_U_11
_atom_site_aniso_U_22
_atom_site_aniso_U_33
_atom_site_aniso_U_23
_atom_site_aniso_U_13
_atom_site_aniso_U_12
F22 0.0222(14) 0.0133(13) 0.0374(18) -0.0031(12) -0.0009(12) 0.0008(11)
F23 0.0226(15) 0.0200(14) 0.053(2) -0.0027(14) 0.0011(14) 0.0083(12)
F24 0.0126(14) 0.0339(17) 0.061(2) -0.0010(15) 0.0010(14) 0.0037(12)
F25 0.0197(14) 0.0204(15) 0.0463(19) 0.0011(13) 0.0005(13) -0.0052(11)
F26 0.0192(13) 0.0132(13) 0.0281(16) -0.0034(11) 0.0036(11) -0.0003(10)
F28 0.0320(16) 0.0211(15) 0.0274(17) -0.0014(12) 0.0042(13) 0.0000(12)
F29 0.054(2) 0.0248(16) 0.0333(19) -0.0069(14) 0.0197(15) 0.0011(14)
F210 0.0437(19) 0.0293(18) 0.060(2) -0.0120(16) 0.0248(17) 0.0126(14)
F211 0.0174(14) 0.0259(16) 0.065(2) 0.0049(15) 0.0070(14) 0.0090(12)
F212 0.0129(13) 0.0215(14) 0.0404(18) -0.0028(13) -0.0054(12) 0.0023(11)
F214 0.0271(15) 0.0131(14) 0.0275(16) 0.0006(12) -0.0001(12) -0.0006(11)
F215 0.0340(17) 0.0417(18) 0.0256(17) 0.0125(14) -0.0002(13) 0.0040(14)
F216 0.0383(18) 0.054(2) 0.0224(18) -0.0080(14) -0.0034(14) -0.0016(15)
F217 0.0403(18) 0.0386(19) 0.042(2) -0.0253(15) 0.0016(15) -0.0109(14)
F218 0.0303(16) 0.0131(14) 0.0407(19) -0.0063(12) 0.0015(13) -0.0046(12)
F220 0.0164(14) 0.0273(16) 0.058(2) 0.0078(14) 0.0016(14) -0.0008(12)
F221 0.0280(18) 0.040(2) 0.103(3) 0.019(2) 0.0141(18) -0.0090(15)
F222 0.067(2) 0.0327(19) 0.066(3) 0.0135(17) 0.035(2) -0.0074(17)
F223 0.083(3) 0.0275(17) 0.032(2) 0.0062(14) -0.0026(18) -0.0120(17)
F224 0.0407(18) 0.0266(16) 0.0306(18) 0.0072(13) -0.0070(14) -0.0092(13)
C21 0.019(2) 0.014(2) 0.014(2) -0.0037(18) -0.0014(18) 0.0018(17)
C22 0.020(2) 0.014(2) 0.022(3) 0.000(2) -0.001(2) -0.0020(18)
C23 0.021(2) 0.020(2) 0.028(3) -0.003(2) 0.003(2) 0.0107(19)
C24 0.014(2) 0.024(2) 0.031(3) -0.003(2) 0.000(2) 0.0017(19)
C25 0.019(2) 0.018(2) 0.028(3) -0.003(2) -0.001(2) -0.0047(19)
C26 0.014(2) 0.012(2) 0.024(3) -0.0032(19) 0.0005(19) 0.0035(17)
C27 0.019(2) 0.011(2) 0.030(3) 0.001(2) 0.006(2) -0.0031(18)
C28 0.024(2) 0.012(2) 0.027(3) 0.003(2) 0.006(2) 0.0030(19)
C29 0.035(3) 0.017(2) 0.022(3) 0.004(2) 0.014(2) -0.005(2)
C210 0.025(3) 0.016(2) 0.048(3) -0.001(2) 0.021(2) 0.005(2)
C211 0.015(2) 0.017(2) 0.045(3) 0.005(2) 0.008(2) 0.0015(19)
C212 0.015(2) 0.016(2) 0.028(3) 0.003(2) 0.006(2) -0.0041(18)
C213 0.011(2) 0.014(2) 0.030(3) -0.0065(19) -0.0016(19) -0.0011(17)
C214 0.012(2) 0.020(2) 0.026(3) -0.005(2) -0.001(2) 0.0035(18)
C215 0.011(2) 0.028(3) 0.030(3) 0.002(2) -0.002(2) 0.0038(19)
C216 0.016(2) 0.036(3) 0.023(3) -0.009(2) -0.003(2) 0.007(2)
C217 0.016(2) 0.029(3) 0.034(3) -0.014(2) -0.004(2) 0.000(2)
C218 0.015(2) 0.019(2) 0.028(3) -0.004(2) 0.003(2) -0.0016(19)
C219 0.024(2) 0.011(2) 0.028(3) -0.005(2) 0.010(2) 0.0035(18)
C220 0.023(2) 0.013(2) 0.043(3) 0.001(2) 0.010(2) 0.0052(19)
C221 0.022(3) 0.024(3) 0.060(4) 0.000(3) 0.017(2) -0.001(2)
C222 0.042(3) 0.017(3) 0.042(3) 0.004(2) 0.025(2) -0.002(2)
C223 0.053(3) 0.014(2) 0.025(3) -0.005(2) 0.013(2) 0.000(2)
C224 0.034(3) 0.018(2) 0.025(3) -0.004(2) 0.008(2) 0.000(2)
B2 0.016(2) 0.014(2) 0.024(3) -0.001(2) 0.001(2) -0.0014(19)
Ti1 0.0195(5) 0.0224(5) 0.0310(6) 0.0053(4) 0.0005(4) 0.0030(4)
C11 0.035(3) 0.020(2) 0.030(3) 0.001(2) -0.010(2) 0.005(2)
C12 0.036(3) 0.058(4) 0.063(4) -0.014(3) -0.018(3) 0.015(3)
C13 0.051(4) 0.094(5) 0.080(5) 0.001(5) -0.005(4) -0.002(4)
C14 0.045(3) 0.064(4) 0.065(4) 0.014(3) -0.013(3) -0.025(3)
C15 0.044(3) 0.022(3) 0.049(3) 0.001(2) -0.016(3) 0.000(2)
C16 0.037(3) 0.014(2) 0.022(2) -0.005(2) -0.003(2) 0.0075(19)
C17 0.029(2) 0.017(2) 0.036(3) 0.002(2) 0.005(2) 0.002(2)
C18 0.046(4) 0.027(3) 0.063(4) 0.000(3) 0.016(3) 0.012(3)
C19 0.041(3) 0.027(3) 0.041(4) 0.001(3) 0.016(3) 0.009(2)
C110 0.018(2) 0.025(2) 0.032(3) 0.009(2) -0.003(2) -0.0019(19)
C111 0.027(3) 0.031(3) 0.039(3) 0.001(2) -0.009(2) -0.003(2)
C112 0.034(3) 0.107(4) 0.049(4) -0.042(3) -0.011(3) 0.012(3)
C113 0.020(3) 0.159(6) 0.040(3) 0.062(4) -0.003(2) -0.010(3)
C114 0.018(2) 0.041(3) 0.065(4) 0.026(3) -0.009(2) 0.000(2)
C115 0.033(3) 0.037(3) 0.040(3) -0.002(3) -0.001(3) 0.006(2)
C116 0.034(3) 0.039(3) 0.051(4) 0.015(3) 0.005(3) 0.000(2)

loop_
_atom_site_label
_atom_site_type_symbol
_atom_site_thermal_displace_type
_atom_site_fract_x
_atom_site_fract_y
_atom_site_fract_z
_atom_site_occupancy
_atom_site_U_iso_or_equiv
Ti1 Ti Uani 0.05954(8) 0.13122(6) 0.19046(3) 1.000 0.0243(3)
C11 C Uani 0.0486(5) 0.1965(4) 0.10933(18) 1.000 0.0285(16)
C12 C Uani -0.0742(6) 0.1869(5) 0.1179(2) 1.000 0.053(2)
C13 C Uani -0.1243(8) 0.1052(7) 0.1240(3) 1.000 0.075(3)
C14 C Uani -0.0634(6) 0.0258(5) 0.1285(3) 1.000 0.058(2)
C15 C Uani 0.0565(5) 0.0213(4) 0.1206(2) 1.000 0.0385(17)
C16 C Uani 0.1231(5) 0.1100(3) 0.10961(17) 1.000 0.0244(14)
C17 C Uani 0.2652(5) 0.1166(3) 0.11405(19) 1.000 0.0273(14)
C18 C Uani 0.3309(6) 0.0197(4) 0.0996(2) 1.000 0.045(2)
C19 C Uani 0.3191(5) 0.2026(4) 0.0851(2) 1.000 0.0361(19)
C110 C Uani 0.2725(4) 0.1355(4) 0.16770(18) 1.000 0.0250(14)
C111 C Uani 0.2491(5) 0.2294(4) 0.1884(2) 1.000 0.0325(17)
C112 C Uani 0.2250(6) 0.2205(6) 0.2360(3) 1.000 0.064(2)
C113 C Uani 0.2316(5) 0.1069(7) 0.2482(2) 1.000 0.073(2)
C114 C Uani 0.2620(5) 0.0584(4) 0.2014(2) 1.000 0.0415(18)
C115 C Uani -0.0486(5) 0.2494(4) 0.2192(2) 1.000 0.0367(17)
C116 C Uani -0.0205(5) 0.0159(4) 0.2313(2) 1.000 0.0413(19)
H11 H Uiso 0.08344 0.26060 0.10325 1.000 0.0341
H12 H Uiso -0.12353 0.24583 0.11918 1.000 0.0628
H13 H Uiso -0.21211 0.10230 0.12543 1.000 0.0899
H14 H Uiso -0.10511 -0.03347 0.13790 1.000 0.0700
H15 H Uiso 0.09838 -0.04135 0.12227 1.000 0.0462
H18 H Uiso 0.30613 0.00209 0.06729 1.000 0.0674
H18' H Uiso 0.30779 -0.03469 0.12094 1.000 0.0674
H18" H Uiso 0.42083 0.02986 0.10137 1.000 0.0674
H19 H Uiso 0.40969 0.20182 0.08814 1.000 0.0545
H19' H Uiso 0.28738 0.26676 0.09670 1.000 0.0545
H19" H Uiso 0.29467 0.19421 0.05192 1.000 0.0545
H111 H Uiso 0.24983 0.29135 0.17184 1.000 0.0390
H112 H Uiso 0.20770 0.27376 0.25716 1.000 0.0761
H113 H Uiso 0.21955 0.07533 0.27782 1.000 0.0880
H114 H Uiso 0.27221 -0.01144 0.19587 1.000 0.0498
H115 H Uiso -0.13683 0.23442 0.21423 1.000 0.0553
H115' H Uiso -0.02843 0.31263 0.20344 1.000 0.0553
H115" H Uiso -0.03033 0.25536 0.25296 1.000 0.0553
H116 H Uiso -0.01129 0.03246 0.26483 1.000 0.0619
H116' H Uiso 0.02146 -0.04783 0.22503 1.000 0.0619
H116" H Uiso -0.10873 0.00969 0.22302 1.000 0.0619
F22 F Uani 0.1935(2) 0.78631(18) 0.15155(10) 1.000 0.0243(9)
F23 F Uani -0.0531(2) 0.7777(2) 0.15057(11) 1.000 0.0319(10)
F24 F Uani -0.1722(2) 0.5985(2) 0.13259(11) 1.000 0.0358(10)
F25 F Uani -0.0348(2) 0.43019(19) 0.11760(10) 1.000 0.0288(9)
F26 F Uani 0.2086(2) 0.43632(17) 0.11843(9) 1.000 0.0201(8)
F28 F Uani 0.3338(3) 0.53137(19) 0.04748(9) 1.000 0.0268(9)
F29 F Uani 0.4650(3) 0.3825(2) 0.00992(11) 1.000 0.0371(11)
F210 F Uani 0.6641(3) 0.3026(2) 0.05829(12) 1.000 0.0440(11)
F211 F Uani 0.7207(2) 0.3709(2) 0.14631(11) 1.000 0.0360(10)
F212 F Uani 0.5889(2) 0.51415(18) 0.18520(10) 1.000 0.0250(9)
F214 F Uani 0.3275(2) 0.47066(17) 0.20798(9) 1.000 0.0226(9)
F215 F Uani 0.3523(3) 0.4817(2) 0.30142(10) 1.000 0.0338(10)
F216 F Uani 0.4241(3) 0.6572(2) 0.34351(10) 1.000 0.0383(11)
F217 F Uani 0.4700(3) 0.8220(2) 0.28882(11) 1.000 0.0403(11)
F218 F Uani 0.4359(3) 0.81579(18) 0.19684(10) 1.000 0.0280(10)
F220 F Uani 0.6136(2) 0.7128(2) 0.15171(11) 1.000 0.0339(10)
F221 F Uani 0.7225(3) 0.8513(2) 0.09861(14) 1.000 0.0568(13)
F222 F Uani 0.6021(3) 0.9267(2) 0.02096(13) 1.000 0.0548(14)
F223 F Uani 0.3657(3) 0.8653(2) 0.00005(11) 1.000 0.0476(13)
F224 F Uani 0.2520(3) 0.7356(2) 0.05481(10) 1.000 0.0327(10)
C21 C Uani 0.2169(4) 0.6139(3) 0.13347(16) 1.000 0.0157(12)
C22 C Uani 0.1403(4) 0.6962(3) 0.14219(16) 1.000 0.0187(14)
C23 C Uani 0.0126(4) 0.6933(3) 0.14174(17) 1.000 0.0230(14)
C24 C Uani -0.0471(4) 0.6039(3) 0.13292(18) 1.000 0.0230(14)
C25 C Uani 0.0223(4) 0.5190(3) 0.12560(17) 1.000 0.0217(14)
C26 C Uani 0.1499(4) 0.5258(3) 0.12593(16) 1.000 0.0167(14)
C27 C Uani 0.4494(4) 0.5287(3) 0.11910(17) 1.000 0.0199(14)
C28 C Uani 0.4269(4) 0.4921(3) 0.07356(17) 1.000 0.0209(14)
C29 C Uani 0.4957(5) 0.4173(3) 0.05304(18) 1.000 0.0245(16)
C210 C Uani 0.5951(4) 0.3761(3) 0.0774(2) 1.000 0.0294(16)
C211 C Uani 0.6238(4) 0.4105(3) 0.12153(19) 1.000 0.0256(14)
C212 C Uani 0.5525(4) 0.4848(3) 0.14107(17) 1.000 0.0196(14)
C213 C Uani 0.3860(4) 0.6411(3) 0.19655(17) 1.000 0.0184(14)
C214 C Uani 0.3638(4) 0.5601(3) 0.22651(17) 1.000 0.0194(14)
C215 C Uani 0.3756(4) 0.5633(4) 0.27541(18) 1.000 0.0230(16)
C216 C Uani 0.4119(4) 0.6515(4) 0.29662(18) 1.000 0.0250(16)
C217 C Uani 0.4334(4) 0.7348(4) 0.26916(19) 1.000 0.0264(16)
C218 C Uani 0.4175(4) 0.7287(3) 0.22011(17) 1.000 0.0206(14)
C219 C Uani 0.4253(4) 0.7177(3) 0.10680(17) 1.000 0.0209(14)
C220 C Uani 0.5460(4) 0.7503(3) 0.1149(2) 1.000 0.0262(14)
C221 C Uani 0.6065(5) 0.8204(4) 0.0873(2) 1.000 0.0351(19)
C222 C Uani 0.5454(5) 0.8580(4) 0.0480(2) 1.000 0.0334(17)
C223 C Uani 0.4278(5) 0.8278(3) 0.03779(19) 1.000 0.0305(16)
C224 C Uani 0.3691(5) 0.7596(3) 0.06730(18) 1.000 0.0256(16)
B2 B Uani 0.3681(5) 0.6257(4) 0.1392(2) 1.000 0.0180(14)

loop_
_atom_type_symbol
_atom_type_description
_atom_type_scat_dispersion_real
_atom_type_scat_dispersion_imag
_atom_type_scat_source
Ti Ti 0.2776 0.4457 'International Tables Vol C Tables 4.2.6.8 and 6.1.1.4'
F F 0.0171 0.0103 'International Tables Vol C Tables 4.2.6.8 and 6.1.1.4'
B B 0.0013 0.0007 'International Tables Vol C Tables 4.2.6.8 and 6.1.1.4'
H H 0.0000 0.0000 'International Tables Vol C Tables 4.2.6.8 and 6.1.1.4'
C C 0.0033 0.0016 'International Tables Vol C Tables 4.2.6.8 and 6.1.1.4'

loop_
_geom_angle_atom_site_label_1
_geom_angle_atom_site_label_2
_geom_angle_atom_site_label_3
_geom_angle
_geom_angle_publ_flag
C15 Ti1 C116 90.6(2) yes
C16 Ti1 C110 57.22(18) yes
C16 Ti1 C111 77.69(18) yes
C16 Ti1 C112 109.6(2) yes
C16 Ti1 C113 112.96(19) yes
C16 Ti1 C114 78.64(18) yes
C16 Ti1 C115 127.97(19) yes
C16 Ti1 C116 124.00(18) yes
C110 Ti1 C111 33.87(18) yes
C110 Ti1 C112 56.4(2) yes
C110 Ti1 C113 58.08(18) yes
C110 Ti1 C114 34.13(18) yes
C110 Ti1 C115 128.3(2) yes
C110 Ti1 C116 124.5(2) yes
C111 Ti1 C112 32.7(2) yes
C11 Ti1 C15 57.13(18) yes
C11 Ti1 C16 33.39(16) yes
C11 Ti1 C110 76.65(18) yes
C11 Ti1 C111 79.23(18) yes
C11 Ti1 C112 109.8(2) yes
C11 Ti1 C113 133.48(19) yes
C11 Ti1 C114 106.90(19) yes
C11 Ti1 C115 94.6(2) yes
C11 Ti1 C116 139.0(2) yes
C15 Ti1 C16 33.76(16) yes
C15 Ti1 C110 78.22(18) yes
C15 Ti1 C111 107.39(18) yes
C15 Ti1 C112 134.5(2) yes
C15 Ti1 C113 117.0(2) yes
C15 Ti1 C114 82.12(18) yes
C15 Ti1 C115 138.4(2) yes
C111 Ti1 C113 57.7(2) yes
C111 Ti1 C114 57.11(18) yes
C111 Ti1 C115 94.53(19) yes
C111 Ti1 C116 139.1(2) yes
C112 Ti1 C113 36.5(3) yes
C112 Ti1 C114 59.0(2) yes
C112 Ti1 C115 80.8(2) yes
C112 Ti1 C116 111.0(2) yes
C113 Ti1 C114 36.2(2) yes
C113 Ti1 C115 104.6(2) yes
C113 Ti1 C116 81.4(2) yes
C114 Ti1 C115 138.7(2) yes
C114 Ti1 C116 90.9(2) yes
C115 Ti1 C116 95.4(2) yes
C26 C21 B2 127.4(4) yes
C22 C21 C26 112.4(4) no
C22 C21 B2 119.8(4) yes
C21 C22 C23 124.8(4) no
F22 C22 C21 118.7(4) yes
F22 C22 C23 116.5(4) yes
F23 C23 C22 120.1(4) yes
F23 C23 C24 120.5(4) yes
C22 C23 C24 119.4(4) no
F24 C24 C23 120.8(4) yes
F24 C24 C25 120.1(4) yes
C23 C24 C25 119.1(4) no
C24 C25 C26 119.4(4) no
F25 C25 C24 119.9(4) yes
F25 C25 C26 120.7(4) yes
F26 C26 C21 121.2(4) yes
F26 C26 C25 114.0(3) yes
C21 C26 C25 124.9(4) no
C28 C27 B2 120.2(4) yes
C212 C27 B2 126.3(4) yes
C28 C27 C212 113.0(4) no
F28 C28 C27 119.3(4) yes
F28 C28 C29 116.9(4) yes
C27 C28 C29 123.9(4) no
F29 C29 C28 120.6(4) yes
C28 C29 C210 119.7(5) no
F29 C29 C210 119.7(4) yes
C29 C210 C211 119.2(4) no
F210 C210 C29 121.1(5) yes
F210 C210 C211 119.7(4) yes
C12 C11 C16 118.8(5) no
Ti1 C11 C12 80.2(3) yes
Ti1 C11 C16 71.8(3) yes
F211 C211 C212 120.1(4) yes
C210 C211 C212 119.5(4) no
F211 C211 C210 120.4(4) yes
F212 C212 C211 115.0(4) yes
C27 C212 C211 124.7(4) no
F212 C212 C27 120.3(4) yes
C11 C12 C13 122.8(7) no
C218 C213 B2 127.3(4) yes
C214 C213 C218 113.6(4) no
C214 C213 B2 119.1(4) yes
C12 C13 C14 122.1(8) no
C13 C14 C15 122.5(7) no
F214 C214 C213 119.6(4) yes
F214 C214 C215 115.7(4) yes
C213 C214 C215 124.7(4) no
F215 C215 C216 120.4(4) yes
C214 C215 C216 118.9(5) no
C14 C15 C16 120.1(5) no
F215 C215 C214 120.7(4) yes
Ti1 C15 C14 80.5(4) yes
Ti1 C15 C16 71.6(3) yes
F216 C216 C215 120.5(5) yes
Ti1 C16 C11 74.8(3) yes
Ti1 C16 C15 74.7(3) yes
Ti1 C16 C17 102.4(3) yes
C11 C16 C15 113.1(5) no
C11 C16 C17 121.5(4) no
C15 C16 C17 122.5(4) no
F216 C216 C217 120.2(5) yes
C215 C216 C217 119.3(5) no
C16 C17 C110 97.0(4) no
C16 C17 C18 113.3(4) no
C16 C17 C19 112.8(4) no
F217 C217 C216 120.8(5) yes
F217 C217 C218 119.5(4) yes
C216 C217 C218 119.8(5) no
C19 C17 C110 113.3(4) no
C18 C17 C19 107.7(4) no
C18 C17 C110 112.7(4) no
F218 C218 C217 114.8(4) yes
F218 C218 C213 121.6(4) yes
C213 C218 C217 123.6(4) no
C220 C219 C224 113.8(4) no
C220 C219 B2 119.8(4) yes
C224 C219 B2 125.9(4) yes
C219 C220 C221 124.5(5) no
F220 C220 C219 120.1(4) yes
F220 C220 C221 115.5(4) yes
F221 C221 C220 120.9(5) yes
F221 C221 C222 120.6(5) yes
C220 C221 C222 118.5(5) no
C221 C222 C223 119.7(5) no
F222 C222 C221 119.5(5) yes
F222 C222 C223 120.8(5) yes
F223 C223 C224 119.6(5) yes
F223 C223 C222 120.6(4) yes
C222 C223 C224 119.8(5) no
F224 C224 C219 120.9(4) yes
F224 C224 C223 115.5(4) yes
C219 C224 C223 123.5(5) no
Ti1 C110 C17 103.3(3) yes
Ti1 C110 C114 73.2(3) yes
C17 C110 C111 123.4(5) no
Ti1 C110 C111 74.2(3) yes
C111 C110 C114 110.3(5) no
C17 C110 C114 123.2(5) no
Ti1 C111 C112 76.0(4) yes
C110 C111 C112 111.7(5) no
Ti1 C111 C110 71.9(3) yes
C16 C11 H11 121.00 no
Ti1 C11 H11 118.00 no
C12 C11 H11 121.00 no
Ti1 C112 C111 71.3(4) yes
C11 C12 H12 119.00 no
Ti1 C112 C113 71.3(3) yes
C111 C112 C113 107.0(6) no
C13 C12 H12 119.00 no
C14 C13 H13 119.00 no
C112 C113 C114 103.2(5) no
Ti1 C113 C112 72.2(4) yes
C12 C13 H13 119.00 no
Ti1 C113 C114 69.4(3) yes
C13 C14 H14 119.00 no
C15 C14 H14 119.00 no
Ti1 C114 C110 72.7(3) yes
Ti1 C114 C113 74.4(3) yes
C110 C114 C113 107.8(5) no
Ti1 C15 H15 119.00 no
C16 C15 H15 120.00 no
C14 C15 H15 120.00 no
C17 C18 H18 109.00 no
C17 C18 H18' 109.00 no
H18 C18 H18' 110.00 no
H18 C18 H18" 109.00 no
C17 C18 H18" 109.00 no
H18' C18 H18" 109.00 no
C17 C19 H19" 109.00 no
H19 C19 H19' 109.00 no
C17 C19 H19' 109.00 no
H19' C19 H19" 109.00 no
H19 C19 H19" 109.00 no
C17 C19 H19 109.00 no
Ti1 C111 H111 120.00 no
C112 C111 H111 124.00 no
C110 C111 H111 124.00 no
Ti1 C112 H112 123.00 no
C111 C112 H112 127.00 no
C113 C112 H112 126.00 no
Ti1 C113 H113 122.00 no
C112 C113 H113 128.00 no
C114 C113 H113 128.00 no
C110 C114 H114 126.00 no
C113 C114 H114 126.00 no
Ti1 C114 H114 119.00 no
H115' C115 H115" 110.00 no
Ti1 C115 H115 109.00 no
H115' C115 H115 109.00 no
H115" C115 H115 110.00 no
Ti1 C115 H115" 109.00 no
Ti1 C115 H115' 109.00 no
Ti1 C116 H116' 110.00 no
Ti1 C116 H116 109.00 no
H116' C116 H116" 109.00 no
H116' C116 H116 109.00 no
H116" C116 H116 109.00 no
Ti1 C116 H116" 110.00 no
C27 B2 C219 100.3(4) yes
C213 B2 C219 114.7(4) yes
C21 B2 C27 114.8(4) yes
C21 B2 C213 102.0(4) yes
C21 B2 C219 113.2(4) yes
C27 B2 C213 112.4(4) yes

loop_
_geom_bond_atom_site_label_1
_geom_bond_atom_site_label_2
_geom_bond_distance
_geom_bond_publ_flag
Ti1 C112 2.488(7) yes
Ti1 C113 2.475(6) yes
Ti1 C11 2.463(5) yes
Ti1 C15 2.465(6) yes
Ti1 C16 2.425(5) yes
Ti1 C110 2.399(4) yes
Ti1 C111 2.430(5) yes
Ti1 C115 2.131(5) yes
Ti1 C116 2.119(6) yes
Ti1 C114 2.405(5) yes
F22 C22 1.355(5) yes
F23 C23 1.355(5) yes
F24 C24 1.352(5) yes
F25 C25 1.351(5) yes
F26 C26 1.368(5) yes
F28 C28 1.343(5) yes
F29 C29 1.345(6) yes
F210 C210 1.350(5) yes
F211 C211 1.356(5) yes
F212 C212 1.364(5) yes
F214 C214 1.357(5) yes
F215 C215 1.341(6) yes
F216 C216 1.338(6) yes
F217 C217 1.345(6) yes
F218 C218 1.352(5) yes
F220 C220 1.359(6) yes
F221 C221 1.351(6) yes
F222 C222 1.349(6) yes
F223 C223 1.349(6) yes
F224 C224 1.345(6) yes
C21 C22 1.398(6) no
C21 B2 1.644(7) yes
C21 C26 1.393(6) no
C22 C23 1.378(6) no
C23 C24 1.375(6) no
C24 C25 1.374(6) no
C25 C26 1.380(6) no
C27 C28 1.399(7) no
C27 B2 1.668(7) yes
C27 C212 1.394(6) no
C28 C29 1.378(6) no
C29 C210 1.379(7) no
C210 C211 1.365(8) no
C11 C12 1.358(8) no
C11 C16 1.405(7) no
C211 C212 1.377(6) no
C12 C13 1.229(11) no
C13 C14 1.250(11) no
C213 C218 1.384(6) no
C213 C214 1.398(6) no
C213 B2 1.649(7) yes
C14 C15 1.319(8) no
C214 C215 1.393(7) no
C215 C216 1.374(7) no
C15 C16 1.421(7) no
C216 C217 1.378(7) no
C16 C17 1.539(8) no
C217 C218 1.403(7) no
C17 C18 1.532(7) no
C17 C19 1.531(7) no
C17 C110 1.545(7) no
C219 C224 1.383(7) no
C219 B2 1.658(7) yes
C219 C220 1.388(6) no
C220 C221 1.390(7) no
C221 C222 1.380(8) no
C222 C223 1.357(8) no
C223 C224 1.396(7) no
C110 C111 1.407(8) no
C110 C114 1.410(8) no
C111 C112 1.386(10) no
C11 H11 0.9500 no
C112 C113 1.554(12) no
C12 H12 0.9500 no
C113 C114 1.519(9) no
C13 H13 0.9500 no
C14 H14 0.9500 no
C15 H15 0.9500 no
C18 H18 0.9800 no
C18 H18' 0.9800 no
C18 H18" 0.9800 no
C19 H19 0.9800 no
C19 H19' 0.9800 no
C19 H19" 0.9800 no
C111 H111 0.9500 no
C112 H112 0.9500 no
C113 H113 0.9500 no
C114 H114 0.9500 no
C115 H115' 0.9800 no
C115 H115" 0.9800 no
C115 H115 0.9800 no
C116 H116' 0.9800 no
C116 H116" 0.9800 no
C116 H116 0.9800 no

loop_
_geom_contact_atom_site_label_1
_geom_contact_atom_site_label_2
_geom_contact_distance
_geom_contact_site_symmetry_2
_geom_contact_publ_flag
Ti1 H116" 2.6100 . no
Ti1 H13 3.4600 . no
Ti1 H116 2.6100 . no
Ti1 H116' 2.6100 . no
F22 C213 3.097(5) . no
F22 C219 2.971(5) . no
F22 C224 3.100(6) . no
F22 C218 3.170(5) . no
F22 F23 2.663(3) . no
F22 F218 2.920(4) . no
F22 F224 2.910(4) . no
F23 F221 2.978(4) 1_455 no
F23 C14 3.365(7) 1_565 no
F23 F22 2.663(3) . no
F23 F24 2.754(4) . no
F24 C212 3.347(5) 1_455 no
F24 C211 3.345(5) 1_455 no
F24 F23 2.754(4) . no
F24 F25 2.726(4) . no
F24 F220 2.829(3) 1_455 no
F25 F211 2.886(3) 1_455 no
F25 C11 3.250(6) . no
F25 F24 2.726(4) . no
F25 F26 2.628(3) . no
F25 C12 3.268(7) . no
F26 F28 2.755(4) . no
F26 C28 2.799(5) . no
F26 F25 2.628(3) . no
F26 F214 2.864(4) . no
F26 C27 2.875(5) . no
F28 C26 3.012(5) . no
F28 F26 2.755(4) . no
F28 C224 3.114(5) . no
F28 F29 2.670(4) . no
F28 F224 2.869(4) . no
F28 C21 2.980(5) . no
F28 C219 3.148(5) . no
F28 F29 2.970(4) 3_665 no
F29 C28 3.142(5) 3_665 no
F29 C223 3.329(5) 3_665 no
F29 F28 2.670(4) . no
F29 F28 2.970(4) 3_665 no
F29 F210 2.743(4) . no
F29 C29 3.243(5) 3_665 no
F22 H18' 2.8300 1_565 no
F22 H15 2.6400 1_565 no
F23 H14 2.6000 1_565 no
F24 H113 2.6200 2_555 no
F25 H12 2.6400 . no
F25 H11 2.6300 . no
F26 H11 2.7300 . no
F26 H111 2.4900 . no
F26 H19' 2.4900 . no
F210 C223 3.368(6) 3_665 no
F210 F223 2.798(4) 3_665 no
F210 F211 2.719(5) . no
F210 F29 2.743(4) . no
F211 F210 2.719(5) . no
F211 F212 2.635(4) . no
F211 F25 2.886(3) 1_655 no
F211 F217 2.863(4) 2_645 no
F212 F220 2.826(4) . no
F212 C214 2.785(5) . no
F212 F214 2.963(3) . no
F212 C213 2.790(5) . no
F212 F211 2.635(4) . no
F212 C113 2.953(7) 2_655 no
F212 F217 2.742(4) 2_645 no
F214 F212 2.963(3) . no
F214 C27 2.970(5) . no
F214 C26 3.078(5) . no
F214 F215 2.666(4) . no
F214 C21 3.074(5) . no
F214 C212 3.117(5) . no
F214 F26 2.864(4) . no
F214 F217 2.949(4) 2_645 no
F214 C111 3.367(6) . no
F215 F216 2.731(4) . no
F215 F214 2.666(4) . no
F216 F215 2.731(4) . no
F216 C110 3.308(5) 2_655 no
F216 F217 2.740(4) . no
F217 F211 2.863(4) 2_655 no
F217 F214 2.949(4) 2_655 no
F217 C211 2.999(6) 2_655 no
F217 F216 2.740(4) . no
F217 C111 3.325(6) 2_655 no
F217 F212 2.742(4) 2_655 no
F217 F218 2.632(4) . no
F217 C212 2.957(5) 2_655 no
F218 F217 2.632(4) . no
F218 C220 2.773(6) . no
F218 F22 2.920(4) . no
F218 C219 2.872(5) . no
F218 F220 2.701(4) . no
F220 F212 2.826(4) . no
F220 C27 3.154(5) . no
F220 F24 2.829(3) 1_655 no
F220 F221 2.669(4) . no
F220 F218 2.701(4) . no
F220 C213 2.947(5) . no
F220 C218 2.907(5) . no
F220 C212 3.121(5) . no
F221 F23 2.978(4) 1_655 no
F221 F222 2.730(5) . no
F221 F220 2.669(4) . no
F222 F223 2.857(4) 3_675 no
F222 F221 2.730(5) . no
F222 F223 2.734(5) . no
F223 F222 2.857(4) 3_675 no
F223 F210 2.798(4) 3_665 no
F223 F224 2.642(4) . no
F223 F222 2.734(5) . no
F224 C22 2.828(5) . no
F224 F28 2.869(4) . no
F224 C21 2.792(5) . no
F224 F22 2.910(4) . no
F224 F223 2.642(4) . no
F211 H12 2.5000 1_655 no
F212 H113 2.4400 2_655 no
F214 H111 2.7300 . no
F215 H116" 2.7300 2_555 no
F216 H19 2.6800 2_655 no
F216 H18" 2.8300 2_655 no
F216 H13 2.5700 2_555 no
F221 H14 2.6400 1_665 no
F222 H19" 2.8600 3_665 no
F223 H18 2.7200 1_565 no
C11 C14 2.637(9) . no
C11 C15 2.357(8) . no
C11 F25 3.250(6) . no
C11 C110 3.016(7) . no
C11 C111 3.120(8) . no
C11 C17 2.570(7) . no
C11 C115 3.384(8) . no
C12 F25 3.268(7) . no
C13 C115 3.403(10) . no
C13 C116 3.439(10) . no
C14 F23 3.365(7) 1_545 no
C15 C17 2.595(7) . no
C15 C11 2.357(8) . no
C15 C116 3.267(8) . no
C15 C12 2.619(9) . no
C15 C110 3.069(7) . no
C15 C114 3.200(8) . no
C16 C114 3.061(7) . no
C16 C110 2.310(7) . no
C16 C14 2.374(8) . no
C16 C12 2.378(8) . no
C16 C111 3.045(7) . no
C18 C222 3.503(8) 1_545 no
C18 C223 3.283(7) 1_545 no
C19 C29 3.564(7) . no
C21 F214 3.074(5) . no
C21 F28 2.980(5) . no
C21 F224 2.792(5) . no
C22 F224 2.828(5) . no
C22 C224 3.395(7) . no
C26 C28 3.393(6) . no
C26 F214 3.078(5) . no
C26 F28 3.012(5) . no
C27 F214 2.970(5) . no
C27 F220 3.154(5) . no
C27 F26 2.875(5) . no
C28 C26 3.393(6) . no
C28 F29 3.142(5) 3_665 no
C28 F26 2.799(5) . no
C29 C19 3.564(7) . no
C29 F29 3.243(5) 3_665 no
C110 C11 3.016(7) . no
C110 F216 3.308(5) 2_645 no
C110 C112 2.312(10) . no
C110 C16 2.310(7) . no
C110 C15 3.069(7) . no
C110 C113 2.367(8) . no
C110 C216 3.542(6) 2_645 no
C111 C113 2.365(9) . no
C111 C114 2.311(8) . no
C111 C11 3.120(8) . no
C111 C17 2.600(7) . no
C111 C16 3.045(7) . no
C11 H19' 2.7700 . no
C111 F214 3.367(6) . no
C111 C115 3.356(8) . no
C11 H111 3.0500 . no
C111 F217 3.325(6) 2_645 no
C112 C115 3.007(9) . no
C12 H115 2.9000 . no
C12 H115' 2.9800 . no
C112 C114 2.409(10) . no
C112 C110 2.312(10) . no
C13 H115 3.0900 . no
C113 C110 2.367(8) . no
C13 H116" 3.0900 . no
C113 C116 3.009(8) . no
C113 C111 2.365(9) . no
C113 F212 2.953(7) 2_645 no
C114 C116 3.230(8) . no
C14 H116" 2.7500 . no
C14 H116' 3.0400 . no
C114 C112 2.409(10) . no
C114 C17 2.600(8) . no
C114 C111 2.311(8) . no
C114 C15 3.200(8) . no
C114 C16 3.061(7) . no
C115 C116 3.143(8) . no
C15 H18' 2.8100 . no
C115 C112 3.007(9) . no
C115 C111 3.356(8) . no
C115 C11 3.384(8) . no
C115 C12 3.003(8) . no
C115 C13 3.403(10) . no
C16 H11 2.0600 . no
C116 C115 3.143(8) . no
C116 C14 2.950(10) . no
C16 H15 2.0700 . no
C116 C114 3.230(8) . no
C116 C15 3.267(8) . no
C116 C113 3.009(8) . no
C116 C13 3.439(10) . no
C18 H15 2.7300 . no
C18 H114 2.8500 . no
C19 H11 2.7200 . no
C19 H111 2.8400 . no
C110 H114 2.1100 . no
C110 H111 2.0900 . no
C111 H112 2.1000 . no
C211 F217 2.999(6) 2_645 no
C111 H19' 2.6900 . no
C211 F24 3.345(5) 1_655 no
C111 H11 3.0100 . no
C212 F217 2.957(5) 2_645 no
C112 H113 2.2700 . no
C212 F24 3.347(5) 1_655 no
C212 C214 3.350(6) . no
C112 H111 2.0700 . no
C112 H115" 2.8400 . no
C212 F214 3.117(5) . no
C212 F220 3.121(5) . no
C113 H116 2.8500 . no
C113 H112 2.2500 . no
C113 H114 2.2200 . no
C213 F22 3.097(5) . no
C213 F212 2.790(5) . no
C213 F220 2.947(5) . no
C114 H18' 2.6500 . no
C114 H116' 3.0400 . no
C214 C212 3.350(6) . no
C214 F212 2.785(5) . no
C114 H113 2.2400 . no
C115 H12 2.9400 . no
C115 H112 2.9700 . no
C216 C110 3.542(6) 2_655 no
C116 H14 2.8700 . no
C116 H113 2.9900 . no
C218 F220 2.907(5) . no
C218 F22 3.170(5) . no
C218 C220 3.330(7) . no
C219 F28 3.148(5) . no
C219 F22 2.971(5) . no
C219 F218 2.872(5) . no
C220 F218 2.773(6) . no
C220 C218 3.330(7) . no
C222 C18 3.503(8) 1_565 no
C223 C18 3.283(7) 1_565 no
C223 F210 3.368(6) 3_665 no
C223 F29 3.329(5) 3_665 no
C224 C22 3.395(7) . no
C224 F22 3.100(6) . no
C224 F28 3.114(5) . no
C210 H19 3.0800 . no
C215 H116" 2.9700 2_555 no
C222 H18" 3.0700 1_565 no
C223 H18 2.8000 1_565 no
H115' C12 2.9800 . no
H115" H112 2.5800 . no
H116' Ti1 2.6100 . no
H116' C14 3.0400 . no
H116' C114 3.0400 . no
H116" Ti1 2.6100 . no
H116" C13 3.0900 . no
H116" C14 2.7500 . no
H116" H14 2.4900 . no
H116" F215 2.7300 2_545 no
H116" C215 2.9700 2_545 no
H11 F25 2.6300 . no
H11 F26 2.7300 . no
H11 C19 2.7200 . no
H11 H19' 2.2100 . no
H12 F25 2.6400 . no
H12 F211 2.5000 1_455 no
H12 C115 2.9400 . no
H13 Ti1 3.4600 . no
H13 F216 2.5700 2_545 no
H14 F23 2.6000 1_545 no
H14 F221 2.6400 1_445 no
H14 C116 2.8700 . no
H14 H116" 2.4900 . no
H15 F22 2.6400 1_545 no
H15 C18 2.7300 . no
H15 H18' 2.2600 . no
H18 F223 2.7200 1_545 no
H18 C223 2.8000 1_545 no
H18 H19" 2.6000 . no
H18' F22 2.8300 1_545 no
H18' C15 2.8100 . no
H18' C114 2.6500 . no
H18' H15 2.2600 . no
H18' H114 2.1900 . no
H18" C222 3.0700 1_545 no
H18" H19 2.3200 . no
H18" F216 2.8300 2_645 no
H19 C210 3.0800 . no
H19 H18" 2.3200 . no
H19 F216 2.6800 2_645 no
H19' F26 2.4900 . no
H19' C11 2.7700 . no
H19' C111 2.6900 . no
H19' H11 2.2100 . no
H19' H111 2.2000 . no
H19" H18 2.6000 . no
H19" F222 2.8600 3_665 no
H111 F26 2.4900 . no
H111 F214 2.7300 . no
H111 C19 2.8400 . no
H111 H19' 2.2000 . no
H112 H115" 2.5800 . no
H113 H116 2.5800 . no
H113 F24 2.6200 2_545 no
H113 F212 2.4400 2_645 no
H114 C18 2.8500 . no
H114 H18' 2.1900 . no
H115 C12 2.9000 . no
H115 C13 3.0900 . no
H116 Ti1 2.6100 . no
H116 C113 2.8500 . no
H116 H113 2.5800 . no

loop_
_geom_hbond_atom_site_label_D
_geom_hbond_atom_site_label_H
_geom_hbond_atom_site_label_A
_geom_hbond_distance_DH
_geom_hbond_distance_HA
_geom_hbond_distance_DA
_geom_hbond_angle_DHA
_geom_hbond_site_symmetry_A
_geom_hbond_publ_flag
C12 H12 F211 0.9500 2.5000 3.409(7) 161.00 1_455 yes
C19 H19' F26 0.9800 2.4900 3.472(6) 175.00 . yes
C111 H111 F26 0.9500 2.4900 3.421(6) 166.00 . yes
C113 H113 F212 0.9500 2.4400 2.953(7) 114.00 2_645 yes

loop_
_geom_torsion_atom_site_label_1
_geom_torsion_atom_site_label_2
_geom_torsion_atom_site_label_3
_geom_torsion_atom_site_label_4
_geom_torsion
_geom_torsion_publ_flag
C15 Ti1 C114 C113 -164.6(4) no
C16 Ti1 C114 C110 46.5(3) no
C16 Ti1 C114 C113 161.3(4) no
C110 Ti1 C114 C113 114.8(5) no
C111 Ti1 C114 C110 -36.1(3) no
C111 Ti1 C114 C113 78.7(4) no
C112 Ti1 C114 C110 -74.8(4) no
C112 Ti1 C114 C113 40.0(4) no
C113 Ti1 C114 C110 -114.8(5) no
C115 Ti1 C114 C110 -89.7(4) no
C115 Ti1 C114 C113 25.1(5) no
C116 Ti1 C114 C110 171.1(3) no
C116 Ti1 C114 C113 -74.1(4) no
C110 Ti1 C15 C14 -173.2(4) no
C110 Ti1 C15 C16 -46.9(3) no
C111 Ti1 C15 C14 -155.8(4) no
C111 Ti1 C15 C16 -29.5(3) no
C112 Ti1 C15 C14 -177.6(4) no
C112 Ti1 C15 C16 -51.3(4) no
C113 Ti1 C15 C14 142.2(4) no
C113 Ti1 C15 C16 -91.5(4) no
C114 Ti1 C15 C14 152.4(4) no
C114 Ti1 C15 C16 -81.3(3) no
C115 Ti1 C15 C14 -37.3(5) no
C115 Ti1 C15 C16 89.0(4) no
C116 Ti1 C15 C14 61.6(4) no
C116 Ti1 C15 C16 -172.1(3) no
C11 Ti1 C16 C15 -119.7(5) no
C11 Ti1 C16 C17 119.7(4) no
C15 Ti1 C16 C11 119.7(5) no
C15 Ti1 C16 C17 -120.7(4) no
C110 Ti1 C16 C11 -118.6(3) no
C110 Ti1 C16 C15 121.8(3) no
C110 Ti1 C16 C17 1.1(2) no
C111 Ti1 C16 C11 -89.1(3) no
C111 Ti1 C16 C15 151.3(3) no
C111 Ti1 C16 C17 30.6(3) no
C112 Ti1 C16 C11 -96.6(4) no
C112 Ti1 C16 C15 143.8(3) no
C112 Ti1 C16 C17 23.1(3) no
C113 Ti1 C16 C11 -135.7(4) no
C113 Ti1 C16 C15 104.7(4) no
C113 Ti1 C16 C17 -16.0(4) no
C114 Ti1 C16 C11 -147.5(3) no
C114 Ti1 C16 C15 92.8(3) no
C114 Ti1 C16 C17 -27.9(3) no
C115 Ti1 C16 C11 -3.0(4) no
C115 Ti1 C16 C15 -122.6(3) no
C115 Ti1 C16 C17 116.7(3) no
C116 Ti1 C16 C11 129.2(3) no
C116 Ti1 C16 C15 9.5(4) no
C116 Ti1 C16 C17 -111.2(3) no
C11 Ti1 C110 C17 -30.9(3) no
C11 Ti1 C110 C111 90.5(3) no
C11 Ti1 C110 C114 -152.0(3) no
C15 Ti1 C110 C17 27.8(3) no
C15 Ti1 C110 C111 149.2(3) no
C15 Ti1 C110 C114 -93.3(3) no
C16 Ti1 C110 C17 -1.1(2) no
C16 Ti1 C110 C111 120.3(4) no
C16 Ti1 C110 C114 -122.2(4) no
C111 Ti1 C110 C17 -121.4(5) no
C111 Ti1 C110 C114 117.5(5) no
C112 Ti1 C110 C17 -156.0(4) no
C112 Ti1 C110 C111 -34.6(3) no
C112 Ti1 C110 C114 82.9(4) no
C113 Ti1 C110 C17 160.3(4) no
C113 Ti1 C110 C111 -78.3(4) no
C113 Ti1 C110 C114 39.2(4) no
C114 Ti1 C110 C17 121.1(5) no
C114 Ti1 C110 C111 -117.5(5) no
C115 Ti1 C110 C17 -116.2(3) no
C115 Ti1 C110 C111 5.2(4) no
C115 Ti1 C110 C114 122.7(3) no
C116 Ti1 C110 C17 110.3(3) no
C116 Ti1 C110 C111 -128.3(3) no
C116 Ti1 C110 C114 -10.8(4) no
C11 Ti1 C111 C110 -82.1(3) no
C11 Ti1 C111 C112 159.1(4) no
C15 Ti1 C111 C110 -31.7(3) no
C15 Ti1 C111 C112 -150.6(4) no
C16 Ti1 C111 C110 -48.0(3) no
C16 Ti1 C111 C112 -166.9(4) no
C110 Ti1 C111 C112 -118.9(5) no
C112 Ti1 C111 C110 118.9(5) no
C113 Ti1 C111 C110 79.7(4) no
C113 Ti1 C111 C112 -39.2(4) no
C114 Ti1 C111 C110 36.3(3) no
C114 Ti1 C111 C112 -82.5(4) no
C115 Ti1 C111 C110 -175.9(3) no
C115 Ti1 C111 C112 65.2(4) no
C116 Ti1 C111 C110 80.5(4) no
C116 Ti1 C111 C112 -38.4(5) no
C11 Ti1 C112 C111 -21.9(4) no
C11 Ti1 C112 C113 -138.0(3) no
C15 Ti1 C112 C111 41.1(5) no
C15 Ti1 C112 C113 -75.0(5) no
C16 Ti1 C112 C111 13.6(4) no
C16 Ti1 C112 C113 -102.4(3) no
C110 Ti1 C112 C111 35.9(3) no
C110 Ti1 C112 C113 -80.2(4) no
C111 Ti1 C112 C113 -116.1(5) no
C113 Ti1 C112 C111 116.1(5) no
C114 Ti1 C112 C111 76.4(4) no
C114 Ti1 C112 C113 -39.7(3) no
C115 Ti1 C112 C111 -113.5(4) no
C115 Ti1 C112 C113 130.4(4) no
C116 Ti1 C112 C111 154.2(4) no
C116 Ti1 C112 C113 38.1(4) no
C11 Ti1 C113 C112 60.2(5) no
C11 Ti1 C113 C114 -52.0(5) no
C15 Ti1 C113 C112 129.4(4) no
C15 Ti1 C113 C114 17.2(4) no
C16 Ti1 C113 C112 92.2(4) no
C16 Ti1 C113 C114 -20.0(4) no
C110 Ti1 C113 C112 75.3(4) no
C110 Ti1 C113 C114 -36.9(3) no
C111 Ti1 C113 C112 35.1(4) no
C111 Ti1 C113 C114 -77.1(3) no
C112 Ti1 C113 C114 -112.2(5) no
C15 Ti1 C11 C12 89.8(4) no
C15 Ti1 C11 C16 -35.1(3) no
C16 Ti1 C11 C12 124.9(5) no
C110 Ti1 C11 C12 174.3(4) no
C110 Ti1 C11 C16 49.4(3) no
C111 Ti1 C11 C12 -151.2(4) no
C111 Ti1 C11 C16 83.9(3) no
C112 Ti1 C11 C12 -139.3(4) no
C112 Ti1 C11 C16 95.8(3) no
C113 Ti1 C11 C12 -172.6(4) no
C113 Ti1 C11 C16 62.5(4) no
C114 Ti1 C11 C12 158.3(4) no
C114 Ti1 C11 C16 33.4(3) no
C115 Ti1 C11 C12 -57.4(4) no
C115 Ti1 C11 C16 177.7(3) no
C116 Ti1 C11 C12 46.3(5) no
C116 Ti1 C11 C16 -78.6(4) no
C11 Ti1 C15 C14 -91.6(4) no
C11 Ti1 C15 C16 34.7(3) no
C16 Ti1 C15 C14 -126.3(5) no
C115 Ti1 C113 C114 -163.2(3) no
C116 Ti1 C113 C112 -144.4(4) no
C116 Ti1 C113 C114 103.4(4) no
C11 Ti1 C114 C110 28.5(3) no
C11 Ti1 C114 C113 143.3(4) no
C15 Ti1 C114 C110 80.6(3) no
C114 Ti1 C113 C112 112.2(5) no
C115 Ti1 C113 C112 -51.0(4) no
B2 C21 C22 F22 5.2(6) no
B2 C21 C22 C23 -175.2(4) no
C22 C21 C26 F26 -177.7(4) no
C22 C21 C26 C25 1.7(7) no
B2 C21 C26 F26 -5.6(7) no
C26 C21 C22 F22 178.0(4) no
C26 C21 C22 C23 -2.4(7) no
C26 C21 B2 C219 132.7(5) no
C26 C21 B2 C213 -103.5(5) no
C26 C21 B2 C27 18.3(7) no
B2 C21 C26 C25 173.9(5) no
C22 C21 B2 C27 -170.1(4) no
C22 C21 B2 C213 68.1(5) no
C22 C21 B2 C219 -55.7(6) no
C21 C22 C23 C24 1.1(7) no
F22 C22 C23 F23 -0.3(6) no
C21 C22 C23 F23 -179.8(4) no
F22 C22 C23 C24 -179.4(4) no
F23 C23 C24 F24 0.4(7) no
C22 C23 C24 C25 1.2(7) no
F23 C23 C24 C25 -177.9(4) no
C22 C23 C24 F24 179.5(4) no
C23 C24 C25 C26 -1.8(7) no
F24 C24 C25 F25 0.7(7) no
F24 C24 C25 C26 179.9(4) no
C23 C24 C25 F25 179.0(4) no
F25 C25 C26 F26 -1.1(6) no
F25 C25 C26 C21 179.5(4) no
C24 C25 C26 F26 179.8(4) no
C24 C25 C26 C21 0.3(7) no
B2 C27 C28 F28 -4.5(6) no
B2 C27 C28 C29 175.1(4) no
C212 C27 C28 C29 2.7(6) no
C212 C27 B2 C213 -21.4(6) no
C212 C27 B2 C219 100.9(5) no
C28 C27 C212 F212 178.3(4) no
C28 C27 B2 C21 51.3(6) no
C28 C27 B2 C213 167.3(4) no
C28 C27 B2 C219 -70.4(5) no
C212 C27 B2 C21 -137.4(5) no
C212 C27 C28 F28 -176.9(4) no
B2 C27 C212 C211 -174.1(4) no
B2 C27 C212 F212 6.5(7) no
C28 C27 C212 C211 -2.2(6) no
C27 C28 C29 F29 176.8(4) no
C27 C28 C29 C210 -1.7(7) no
F28 C28 C29 F29 -3.6(6) no
F28 C28 C29 C210 177.9(4) no
F29 C29 C210 C211 -178.6(4) no
C28 C29 C210 F210 179.9(4) no
C28 C29 C210 C211 -0.2(7) no
F29 C29 C210 F210 1.4(7) no
F210 C210 C211 C212 -179.4(4) no
F210 C210 C211 F211 -0.4(6) no
C29 C210 C211 F211 179.7(4) no
C29 C210 C211 C212 0.6(7) no
F211 C211 C212 F212 1.1(6) no
Ti1 C11 C12 C13 -65.9(7) no
C16 C11 C12 C13 -3.1(9) no
Ti1 C11 C16 C15 65.6(4) no
Ti1 C11 C16 C17 -95.4(4) no
F211 C211 C212 C27 -178.4(4) no
C210 C211 C212 F212 -179.8(4) no
C210 C211 C212 C27 0.7(7) no
C12 C11 C16 C17 -162.7(5) no
C12 C11 C16 Ti1 -67.3(5) no
C12 C11 C16 C15 -1.7(7) no
C11 C12 C13 C14 9.0(13) no
C12 C13 C14 C15 -9.6(14) no
C214 C213 B2 C219 -167.5(4) no
C218 C213 B2 C21 -107.7(5) no
C218 C213 C214 F214 177.5(4) no
C218 C213 C214 C215 -2.2(6) no
B2 C213 C214 F214 -0.3(6) no
B2 C213 C214 C215 180.0(4) no
C214 C213 C218 F218 -176.5(4) no
C214 C213 C218 C217 3.8(6) no
B2 C213 C218 F218 1.1(7) no
B2 C213 C218 C217 -178.6(4) no
C214 C213 B2 C21 69.8(5) no
C214 C213 B2 C27 -53.7(5) no
C218 C213 B2 C219 15.1(7) no
C218 C213 B2 C27 128.8(5) no
C13 C14 C15 C16 4.4(12) no
C13 C14 C15 Ti1 66.5(8) no
F214 C214 C215 F215 0.3(6) no
F214 C214 C215 C216 -179.9(4) no
C213 C214 C215 F215 180.0(4) no
C213 C214 C215 C216 -0.2(7) no
F215 C215 C216 F216 -0.2(7) no
F215 C215 C216 C217 -179.0(4) no
C214 C215 C216 F216 180.0(4) no
C214 C215 C216 C217 1.2(7) no
Ti1 C15 C16 C17 95.1(4) no
C14 C15 C16 Ti1 66.7(6) no
C14 C15 C16 C11 1.1(8) no
C14 C15 C16 C17 161.9(6) no
Ti1 C15 C16 C11 -65.7(4) no
C15 C16 C17 C110 -81.1(5) no
Ti1 C16 C17 C19 -120.4(4) no
F216 C216 C217 F217 1.8(7) no
F216 C216 C217 C218 -178.5(4) no
C215 C216 C217 F217 -179.5(4) no
C215 C216 C217 C218 0.3(7) no
Ti1 C16 C17 C18 117.0(4) no
C11 C16 C17 C19 -40.7(6) no
Ti1 C16 C17 C110 -1.5(3) no
C11 C16 C17 C18 -163.4(5) no
C15 C16 C17 C19 160.1(5) no
C11 C16 C17 C110 78.2(5) no
C15 C16 C17 C18 37.4(7) no
F217 C217 C218 C213 176.8(4) no
F217 C217 C218 F218 -3.0(6) no
C16 C17 C110 Ti1 1.5(3) no
C18 C17 C110 Ti1 -117.4(4) no
C19 C17 C110 Ti1 120.0(4) no
C16 C17 C110 C111 -78.2(5) no
C18 C17 C110 C111 162.9(5) no
C19 C17 C110 C111 40.3(7) no
C16 C17 C110 C114 79.9(5) no
C18 C17 C110 C114 -39.0(7) no
C19 C17 C110 C114 -161.6(5) no
C216 C217 C218 F218 177.3(4) no
C216 C217 C218 C213 -3.0(7) no
C220 C219 C224 C223 0.5(7) no
C220 C219 B2 C21 166.9(4) no
C220 C219 B2 C27 -70.3(5) no
C220 C219 B2 C213 50.4(6) no
C224 C219 B2 C21 -21.6(6) no
C224 C219 B2 C27 101.3(5) no
B2 C219 C224 F224 8.1(7) no
B2 C219 C224 C223 -171.5(4) no
C224 C219 C220 F220 -178.0(4) no
C224 C219 C220 C221 1.6(7) no
B2 C219 C220 F220 -5.4(6) no
B2 C219 C220 C221 174.1(5) no
C220 C219 C224 F224 -179.9(4) no
C224 C219 B2 C213 -138.0(5) no
F220 C220 C221 C222 176.9(4) no
F220 C220 C221 F221 -3.1(7) no
C219 C220 C221 F221 177.3(4) no
C219 C220 C221 C222 -2.6(8) no
C220 C221 C222 C223 1.4(8) no
F221 C221 C222 F222 -0.5(8) no
F221 C221 C222 C223 -178.5(5) no
C220 C221 C222 F222 179.5(5) no
C221 C222 C223 F223 178.7(5) no
C221 C222 C223 C224 0.5(8) no
F222 C222 C223 C224 -177.5(4) no
F222 C222 C223 F223 0.7(7) no
F223 C223 C224 F224 0.7(6) no
C222 C223 C224 C219 -1.6(7) no
F223 C223 C224 C219 -179.7(4) no
C222 C223 C224 F224 178.8(4) no
Ti1 C110 C111 C112 66.1(4) no
C17 C110 C111 Ti1 95.8(4) no
C17 C110 C111 C112 161.9(5) no
C114 C110 C111 Ti1 -64.8(4) no
C114 C110 C111 C112 1.3(6) no
Ti1 C110 C114 C113 -66.7(4) no
C17 C110 C114 Ti1 -95.1(4) no
C17 C110 C114 C113 -161.8(4) no
C111 C110 C114 Ti1 65.5(4) no
C111 C110 C114 C113 -1.2(6) no
Ti1 C111 C112 C113 62.8(4) no
C110 C111 C112 Ti1 -63.6(4) no
C110 C111 C112 C113 -0.8(7) no
Ti1 C112 C113 C114 62.9(3) no
C111 C112 C113 Ti1 -62.8(4) no
C111 C112 C113 C114 0.1(6) no
Ti1 C113 C114 C110 65.6(4) no
C112 C113 C114 Ti1 -64.9(4) no
C112 C113 C114 C110 0.7(6) no
